data_4329635
loop_
_publ_author_name
'Fernanda Cimadevilla'
'M. Esther Garc\'ia'
'Daniel Garc\'ia-Viv\'o'
'Miguel A. Ruiz'
'Claudia Graiff'
'Antonio Tiripicchio'

_publ_section_title
;
 Reactions of the Tetrafluoroborate Complex
 [Mo2Cp2(\k2-F2BF2)(\m-PPh2)2(CO)]BF4 with Mono- and Bidentate Ligands
 Having E-H bonds (E = O, S, Se, N, P)
;
_journal_name_full 'Inorganic Chemistry'
_journal_page_first 7284
_journal_page_last 7295
_journal_paper_doi 10.1021/ic300626y
_journal_volume 51
_journal_year 2012
_chemical_formula_sum 'C41 H36 B Cl2 F4 Mo2 N O P2 S'
_chemical_formula_weight 1002.30
_chemical_name_systematic
; 
 ? 
;
_space_group_IT_number 14
_symmetry_cell_setting monoclinic
_symmetry_space_group_name_Hall '-P 2ybc'
_symmetry_space_group_name_H-M 'P 1 21/c 1'
_atom_sites_solution_hydrogens geom
_atom_sites_solution_primary direct
_atom_sites_solution_secondary difmap
_audit_creation_method SHELXL-97
_cell_angle_alpha 90.00
_cell_angle_beta 94.0780(10)
_cell_angle_gamma 90.00
_cell_formula_units_Z 4
_cell_length_a 9.2349(6)
_cell_length_b 16.7867(11)
_cell_length_c 26.6004(17)
_cell_measurement_reflns_used 999
_cell_measurement_temperature 293(2)
_cell_measurement_theta_max 27
_cell_measurement_theta_min 2
_cell_volume 4113.2(5)
_computing_structure_refinement 'SHELXL-97 (Sheldrick, 1997)'
_computing_structure_solution 'SHELXS-97 (Sheldrick, 1990)'
_diffrn_ambient_temperature 293(2)
_diffrn_measured_fraction_theta_full 0.962
_diffrn_measured_fraction_theta_max 0.962
_diffrn_measurement_device_type 'BRUKER SMART 1000'
_diffrn_measurement_method 'omega scan'
_diffrn_radiation_monochromator graphite
_diffrn_radiation_source 'fine-focus sealed tube'
_diffrn_radiation_type MoK\a
_diffrn_radiation_wavelength 0.71073
_diffrn_reflns_av_R_equivalents 0.0682
_diffrn_reflns_av_sigmaI/netI 0.1024
_diffrn_reflns_limit_h_max 11
_diffrn_reflns_limit_h_min -11
_diffrn_reflns_limit_k_max 19
_diffrn_reflns_limit_k_min -21
_diffrn_reflns_limit_l_max 33
_diffrn_reflns_limit_l_min -34
_diffrn_reflns_number 24623
_diffrn_reflns_theta_full 27.50
_diffrn_reflns_theta_max 27.50
_diffrn_reflns_theta_min 1.44
_diffrn_standards_decay_% 'no decay'
_exptl_absorpt_coefficient_mu 0.921
_exptl_absorpt_correction_T_max 1
_exptl_absorpt_correction_T_min 0.875
_exptl_absorpt_correction_type empirical
_exptl_absorpt_process_details 'BRUKER SADABS'
_exptl_crystal_colour brown
_exptl_crystal_density_diffrn 1.619
_exptl_crystal_description prism
_exptl_crystal_F_000 2008
_exptl_crystal_size_max 0.20
_exptl_crystal_size_mid 0.17
_exptl_crystal_size_min 0.16
_refine_diff_density_max 1.014
_refine_diff_density_min -0.673
_refine_diff_density_rms 0.144
_refine_ls_extinction_method none
_refine_ls_goodness_of_fit_ref 0.942
_refine_ls_hydrogen_treatment constr
_refine_ls_matrix_type full
_refine_ls_number_parameters 496
_refine_ls_number_reflns 9081
_refine_ls_number_restraints 0
_refine_ls_restrained_S_all 0.942
_refine_ls_R_factor_all 0.1306
_refine_ls_R_factor_gt 0.0567
_refine_ls_shift/su_max 0.000
_refine_ls_shift/su_mean 0.000
_refine_ls_structure_factor_coef Fsqd
_refine_ls_weighting_details 'calc w=1/[\s^2^(Fo^2^)+(0.0852P)^2^+0.0000P] where P=(Fo^2^+2Fc^2^)/3'
_refine_ls_weighting_scheme calc
_refine_ls_wR_factor_gt 0.1315
_refine_ls_wR_factor_ref 0.1660
_reflns_number_gt 4835
_reflns_number_total 9081
_reflns_threshold_expression >2sigma(I)
_cod_data_source_file ic300626y_si_001.cif
_cod_data_source_block compound6
_cod_database_code 4329635

loop_
_symmetry_equiv_pos_as_xyz
'x, y, z'
'-x, y+1/2, -z+1/2'
'-x, -y, -z'
'x, -y-1/2, z-1/2'

loop_
_atom_site_label
_atom_site_type_symbol
_atom_site_fract_x
_atom_site_fract_y
_atom_site_fract_z
_atom_site_U_iso_or_equiv
_atom_site_adp_type
_atom_site_occupancy
_atom_site_symmetry_multiplicity
_atom_site_calc_flag
_atom_site_refinement_flags
C1 C 0.2843(9) 0.3980(5) 0.0039(2) 0.061(2) Uani 1 1 d .
H1 H 0.2126 0.3733 -0.0170 0.073 Uiso 1 1 calc R
C2 C 0.4094(8) 0.3614(5) 0.0271(3) 0.0547(19) Uani 1 1 d .
H2 H 0.4342 0.3079 0.0248 0.066 Uiso 1 1 calc R
C3 C 0.4889(10) 0.4197(6) 0.0540(3) 0.070(2) Uani 1 1 d .
H3 H 0.5773 0.4120 0.0723 0.084 Uiso 1 1 calc R
C4 C 0.4137(11) 0.4920(5) 0.0489(3) 0.070(3) Uani 1 1 d .
H4 H 0.4433 0.5401 0.0637 0.084 Uiso 1 1 calc R
C5 C 0.2884(10) 0.4802(5) 0.0183(3) 0.062(2) Uani 1 1 d .
H5 H 0.2192 0.5186 0.0088 0.074 Uiso 1 1 calc R
C6 C 0.0793(9) 0.2747(5) 0.2441(3) 0.059(2) Uani 1 1 d .
H6 H 0.1388 0.2906 0.2719 0.071 Uiso 1 1 calc R
C7 C 0.1045(8) 0.2098(4) 0.2129(3) 0.0537(19) Uani 1 1 d .
H7 H 0.1835 0.1754 0.2160 0.064 Uiso 1 1 calc R
C8 C -0.0136(8) 0.2064(5) 0.1755(3) 0.0570(19) Uani 1 1 d .
H8 H -0.0256 0.1689 0.1498 0.068 Uiso 1 1 calc R
C9 C -0.1074(9) 0.2685(5) 0.1841(3) 0.065(2) Uani 1 1 d .
H9 H -0.1933 0.2793 0.1649 0.078 Uiso 1 1 calc R
C10 C -0.0531(9) 0.3125(5) 0.2261(3) 0.067(2) Uani 1 1 d .
H10 H -0.0948 0.3574 0.2396 0.081 Uiso 1 1 calc R
C11 C 0.4881(7) 0.3903(4) 0.2074(2) 0.0429(16) Uani 1 1 d .
C12 C 0.4859(9) 0.3757(5) 0.2589(3) 0.061(2) Uani 1 1 d .
H12 H 0.4196 0.3396 0.2705 0.073 Uiso 1 1 calc R
C13 C 0.5821(10) 0.4147(5) 0.2930(3) 0.070(2) Uani 1 1 d .
H13 H 0.5815 0.4038 0.3272 0.084 Uiso 1 1 calc R
C14 C 0.6775(9) 0.4690(5) 0.2764(3) 0.066(2) Uani 1 1 d .
H14 H 0.7406 0.4954 0.2996 0.080 Uiso 1 1 calc R
C15 C 0.6816(9) 0.4852(5) 0.2259(3) 0.070(2) Uani 1 1 d .
H15 H 0.7472 0.5222 0.2148 0.084 Uiso 1 1 calc R
C16 C 0.5860(8) 0.4455(4) 0.1914(3) 0.0549(19) Uani 1 1 d .
H16 H 0.5883 0.4563 0.1571 0.066 Uiso 1 1 calc R
C17 C 0.4814(7) 0.2414(4) 0.1606(2) 0.0433(16) Uani 1 1 d .
C18 C 0.5539(7) 0.2152(4) 0.1201(3) 0.0503(18) Uani 1 1 d .
H18 H 0.5506 0.2454 0.0907 0.060 Uiso 1 1 calc R
C19 C 0.6319(8) 0.1443(5) 0.1228(3) 0.064(2) Uani 1 1 d .
H19 H 0.6787 0.1270 0.0949 0.076 Uiso 1 1 calc R
C20 C 0.6404(9) 0.0998(5) 0.1660(4) 0.068(2) Uani 1 1 d .
H20 H 0.6931 0.0525 0.1676 0.082 Uiso 1 1 calc R
C21 C 0.5708(9) 0.1254(5) 0.2068(3) 0.065(2) Uani 1 1 d .
H21 H 0.5767 0.0955 0.2364 0.078 Uiso 1 1 calc R
C22 C 0.4924(8) 0.1950(4) 0.2044(3) 0.0561(19) Uani 1 1 d .
H22 H 0.4456 0.2115 0.2324 0.067 Uiso 1 1 calc R
C23 C 0.2351(7) 0.1806(4) 0.0679(2) 0.0424(15) Uani 1 1 d .
C24 C 0.2788(8) 0.1705(5) 0.0194(3) 0.0574(19) Uani 1 1 d .
H24 H 0.2635 0.2110 -0.0042 0.069 Uiso 1 1 calc R
C25 C 0.3450(10) 0.1003(6) 0.0060(3) 0.074(3) Uani 1 1 d .
H25 H 0.3782 0.0947 -0.0260 0.089 Uiso 1 1 calc R
C26 C 0.3615(10) 0.0391(5) 0.0402(4) 0.078(3) Uani 1 1 d .
H26 H 0.4024 -0.0089 0.0310 0.093 Uiso 1 1 calc R
C27 C 0.3181(9) 0.0489(5) 0.0874(3) 0.066(2) Uani 1 1 d .
H27 H 0.3307 0.0075 0.1106 0.079 Uiso 1 1 calc R
C28 C 0.2545(8) 0.1203(4) 0.1018(3) 0.0523(18) Uani 1 1 d .
H28 H 0.2257 0.1264 0.1344 0.063 Uiso 1 1 calc R
C29 C -0.0187(7) 0.2617(4) 0.0369(2) 0.0459(17) Uani 1 1 d .
C30 C -0.0878(9) 0.1884(5) 0.0357(3) 0.061(2) Uani 1 1 d .
H30 H -0.0520 0.1475 0.0566 0.073 Uiso 1 1 calc R
C31 C -0.2107(10) 0.1756(6) 0.0032(3) 0.082(3) Uani 1 1 d .
H31 H -0.2578 0.1266 0.0033 0.098 Uiso 1 1 calc R
C32 C -0.2631(10) 0.2349(7) -0.0289(3) 0.083(3) Uani 1 1 d .
H32 H -0.3435 0.2257 -0.0512 0.099 Uiso 1 1 calc R
C33 C -0.1971(11) 0.3056(6) -0.0275(3) 0.082(3) Uani 1 1 d .
H33 H -0.2338 0.3460 -0.0487 0.098 Uiso 1 1 calc R
C34 C -0.0739(9) 0.3207(5) 0.0051(3) 0.064(2) Uani 1 1 d .
H34 H -0.0296 0.3705 0.0052 0.077 Uiso 1 1 calc R
C35 C 0.0789(8) 0.5194(4) 0.1293(2) 0.0462(17) Uani 1 1 d .
C36 C 0.0062(10) 0.5844(4) 0.1433(3) 0.063(2) Uani 1 1 d .
H36 H -0.0947 0.5864 0.1402 0.075 Uiso 1 1 calc R
C37 C 0.0873(11) 0.6481(5) 0.1625(3) 0.077(3) Uani 1 1 d .
H37 H 0.0407 0.6938 0.1728 0.093 Uiso 1 1 calc R
C38 C 0.2347(11) 0.6445(5) 0.1663(3) 0.070(2) Uani 1 1 d .
H38 H 0.2894 0.6871 0.1795 0.084 Uiso 1 1 calc R
C39 C 0.3016(9) 0.5769(4) 0.1504(3) 0.057(2) Uani 1 1 d .
H39 H 0.4024 0.5744 0.1531 0.068 Uiso 1 1 calc R
C40 C 0.1559(8) 0.4220(4) 0.2123(3) 0.0512(18) Uani 1 1 d .
C41 C 0.0536(15) 0.3882(7) 0.4042(5) 0.149(6) Uani 1 1 d .
H41A H 0.0332 0.3666 0.4368 0.178 Uiso 1 1 calc R
H41B H 0.1404 0.3621 0.3939 0.178 Uiso 1 1 calc R
B B 0.3568(13) 0.2090(9) 0.3714(5) 0.089(4) Uani 1 1 d .
N N 0.2268(6) 0.5148(3) 0.1313(2) 0.0452(13) Uani 1 1 d .
O O 0.1754(7) 0.4713(3) 0.2411(2) 0.0735(17) Uani 1 1 d .
F1 F 0.2377(11) 0.2287(5) 0.3950(5) 0.206(4) Uani 1 1 d .
F2 F 0.3312(16) 0.2073(8) 0.3268(3) 0.255(6) Uani 1 1 d .
F3 F 0.4574(15) 0.2561(11) 0.3808(6) 0.344(10) Uani 1 1 d .
F4 F 0.3895(14) 0.1406(8) 0.3883(4) 0.292(9) Uani 1 1 d .
P1 P 0.37371(18) 0.33323(10) 0.16048(6) 0.0390(4) Uani 1 1 d .
P2 P 0.14473(19) 0.27508(10) 0.08067(6) 0.0379(4) Uani 1 1 d .
S S 0.0048(2) 0.42886(11) 0.10335(7) 0.0485(4) Uani 1 1 d .
Cl1 Cl -0.0860(6) 0.3659(3) 0.36229(17) 0.213(3) Uani 1 1 d .
Cl2 Cl 0.0856(7) 0.4805(3) 0.4104(4) 0.365(6) Uani 1 1 d .
Mo1 Mo 0.26436(6) 0.40161(3) 0.08812(2) 0.03764(16) Uani 1 1 d .
Mo2 Mo 0.11079(6) 0.32740(3) 0.16666(2) 0.03759(16) Uani 1 1 d .

loop_
_atom_site_aniso_label
_atom_site_aniso_U_11
_atom_site_aniso_U_22
_atom_site_aniso_U_33
_atom_site_aniso_U_23
_atom_site_aniso_U_13
_atom_site_aniso_U_12
C1 0.072(6) 0.080(6) 0.030(4) 0.006(4) 0.009(4) -0.007(5)
C2 0.064(5) 0.060(5) 0.042(4) 0.013(4) 0.017(4) 0.001(4)
C3 0.063(5) 0.099(7) 0.051(5) 0.018(5) 0.026(4) -0.017(5)
C4 0.105(7) 0.059(5) 0.052(5) -0.007(4) 0.041(5) -0.031(5)
C5 0.080(6) 0.056(5) 0.051(5) 0.017(4) 0.019(4) -0.002(4)
C6 0.060(5) 0.078(6) 0.038(4) 0.013(4) -0.001(4) -0.018(4)
C7 0.055(5) 0.049(4) 0.059(5) 0.014(4) 0.012(4) -0.009(4)
C8 0.051(5) 0.055(5) 0.065(5) 0.003(4) 0.005(4) -0.015(4)
C9 0.044(5) 0.081(6) 0.070(6) 0.012(5) 0.010(4) -0.019(4)
C10 0.066(6) 0.076(6) 0.065(5) -0.006(4) 0.036(4) -0.010(5)
C11 0.041(4) 0.047(4) 0.040(4) 0.004(3) -0.003(3) -0.005(3)
C12 0.078(6) 0.062(5) 0.042(4) 0.000(3) -0.004(4) -0.020(4)
C13 0.092(7) 0.074(6) 0.042(4) -0.007(4) -0.014(4) -0.017(5)
C14 0.067(6) 0.064(5) 0.065(5) -0.014(4) -0.018(4) -0.009(4)
C15 0.062(5) 0.066(6) 0.081(6) -0.007(5) -0.001(5) -0.020(4)
C16 0.058(5) 0.059(5) 0.046(4) -0.005(4) -0.002(4) -0.008(4)
C17 0.032(4) 0.050(4) 0.046(4) 0.002(3) -0.009(3) -0.007(3)
C18 0.044(4) 0.050(4) 0.056(4) 0.010(3) 0.001(3) 0.001(3)
C19 0.042(4) 0.070(5) 0.080(6) -0.003(5) 0.009(4) 0.000(4)
C20 0.058(5) 0.054(5) 0.092(7) 0.008(5) -0.008(5) 0.010(4)
C21 0.061(5) 0.061(5) 0.071(6) 0.018(4) -0.015(4) 0.010(4)
C22 0.053(5) 0.062(5) 0.053(4) 0.004(4) -0.006(4) -0.002(4)
C23 0.042(4) 0.041(4) 0.043(4) -0.008(3) -0.003(3) 0.001(3)
C24 0.070(5) 0.057(5) 0.045(4) -0.001(4) 0.002(4) 0.005(4)
C25 0.079(6) 0.086(7) 0.060(5) -0.020(5) 0.012(4) 0.020(5)
C26 0.076(6) 0.044(5) 0.113(8) -0.015(5) 0.005(6) 0.014(4)
C27 0.066(5) 0.052(5) 0.079(6) 0.007(4) 0.004(5) 0.013(4)
C28 0.053(5) 0.049(4) 0.054(4) 0.000(3) -0.002(4) 0.001(3)
C29 0.041(4) 0.058(4) 0.037(4) -0.003(3) -0.007(3) 0.001(3)
C30 0.065(5) 0.064(5) 0.051(5) 0.002(4) -0.014(4) -0.012(4)
C31 0.072(6) 0.100(7) 0.072(6) -0.007(5) -0.007(5) -0.030(6)
C32 0.065(6) 0.116(8) 0.063(6) 0.002(6) -0.030(5) 0.000(6)
C33 0.089(7) 0.091(7) 0.060(6) -0.013(5) -0.034(5) 0.026(6)
C34 0.075(6) 0.060(5) 0.053(5) -0.008(4) -0.022(4) 0.009(4)
C35 0.062(5) 0.037(4) 0.040(4) 0.005(3) 0.005(3) 0.006(3)
C36 0.083(6) 0.043(5) 0.065(5) 0.003(4) 0.021(4) 0.016(4)
C37 0.105(8) 0.060(6) 0.070(6) -0.007(4) 0.022(6) 0.019(5)
C38 0.095(7) 0.049(5) 0.065(5) -0.001(4) 0.009(5) -0.002(5)
C39 0.071(5) 0.053(5) 0.048(4) 0.003(4) 0.009(4) -0.003(4)
C40 0.058(5) 0.054(5) 0.043(4) 0.003(3) 0.011(3) -0.004(4)
C41 0.168(14) 0.106(10) 0.160(13) -0.023(9) -0.073(11) 0.039(9)
B 0.047(6) 0.133(12) 0.086(9) 0.041(8) -0.004(6) 0.015(7)
N 0.050(4) 0.046(3) 0.040(3) 0.006(3) 0.005(3) 0.000(3)
O 0.105(5) 0.065(4) 0.050(3) -0.014(3) 0.003(3) -0.007(3)
F1 0.166(8) 0.151(7) 0.310(13) -0.023(8) 0.083(9) 0.050(6)
F2 0.359(17) 0.306(15) 0.094(6) 0.065(8) -0.036(9) -0.015(12)
F3 0.208(13) 0.42(2) 0.38(2) -0.021(17) -0.126(13) -0.156(14)
F4 0.286(14) 0.358(15) 0.255(12) 0.214(12) 0.178(11) 0.233(13)
P1 0.0389(9) 0.0454(10) 0.0325(8) 0.0026(7) 0.0014(7) -0.0038(8)
P2 0.0404(10) 0.0401(9) 0.0327(8) 0.0026(7) -0.0014(7) 0.0017(7)
S 0.0468(10) 0.0505(11) 0.0477(10) 0.0030(8) 0.0009(8) 0.0053(8)
Cl1 0.275(6) 0.191(4) 0.158(4) -0.066(3) -0.093(4) 0.108(4)
Cl2 0.247(7) 0.114(4) 0.708(17) 0.023(7) -0.145(9) 0.001(4)
Mo1 0.0433(3) 0.0389(3) 0.0310(3) 0.0041(2) 0.0042(2) -0.0001(3)
Mo2 0.0374(3) 0.0429(3) 0.0327(3) 0.0027(2) 0.0035(2) -0.0025(3)

loop_
_atom_type_symbol
_atom_type_description
_atom_type_scat_dispersion_real
_atom_type_scat_dispersion_imag
_atom_type_scat_source
C C 0.0033 0.0016 'International Tables Vol C Tables 4.2.6.8 and 6.1.1.4'
H H 0.0000 0.0000 'International Tables Vol C Tables 4.2.6.8 and 6.1.1.4'
B B 0.0013 0.0007 'International Tables Vol C Tables 4.2.6.8 and 6.1.1.4'
N N 0.0061 0.0033 'International Tables Vol C Tables 4.2.6.8 and 6.1.1.4'
O O 0.0106 0.0060 'International Tables Vol C Tables 4.2.6.8 and 6.1.1.4'
F F 0.0171 0.0103 'International Tables Vol C Tables 4.2.6.8 and 6.1.1.4'
P P 0.1023 0.0942 'International Tables Vol C Tables 4.2.6.8 and 6.1.1.4'
S S 0.1246 0.1234 'International Tables Vol C Tables 4.2.6.8 and 6.1.1.4'
Cl Cl 0.1484 0.1585 'International Tables Vol C Tables 4.2.6.8 and 6.1.1.4'
Mo Mo -1.6832 0.6857 'International Tables Vol C Tables 4.2.6.8 and 6.1.1.4'

loop_
_geom_angle_atom_site_label_1
_geom_angle_atom_site_label_2
_geom_angle_atom_site_label_3
_geom_angle
C2 C1 C5 107.3(7)
C2 C1 Mo1 72.6(4)
C5 C1 Mo1 73.2(4)
C2 C1 H1 126.4
C5 C1 H1 126.4
Mo1 C1 H1 119.8
C3 C2 C1 107.7(8)
C3 C2 Mo1 74.9(4)
C1 C2 Mo1 71.2(4)
C3 C2 H2 126.2
C1 C2 H2 126.2
Mo1 C2 H2 119.5
C2 C3 C4 108.7(8)
C2 C3 Mo1 70.1(4)
C4 C3 Mo1 72.8(5)
C2 C3 H3 125.6
C4 C3 H3 125.6
Mo1 C3 H3 123.2
C5 C4 C3 108.7(8)
C5 C4 Mo1 71.0(4)
C3 C4 Mo1 72.5(4)
C5 C4 H4 125.7
C3 C4 H4 125.7
Mo1 C4 H4 122.6
C4 C5 C1 107.6(8)
C4 C5 Mo1 74.5(4)
C1 C5 Mo1 70.3(4)
C4 C5 H5 126.2
C1 C5 H5 126.2
Mo1 C5 H5 120.8
C7 C6 C10 108.8(7)
C7 C6 Mo2 74.3(4)
C10 C6 Mo2 71.7(4)
C7 C6 H6 125.6
C10 C6 H6 125.6
Mo2 C6 H6 120.2
C6 C7 C8 107.1(7)
C6 C7 Mo2 70.4(4)
C8 C7 Mo2 73.3(4)
C6 C7 H7 126.4
C8 C7 H7 126.4
Mo2 C7 H7 121.6
C9 C8 C7 108.2(7)
C9 C8 Mo2 71.4(4)
C7 C8 Mo2 71.3(4)
C9 C8 H8 125.9
C7 C8 H8 125.9
Mo2 C8 H8 123.0
C8 C9 C10 109.6(8)
C8 C9 Mo2 74.1(4)
C10 C9 Mo2 70.6(4)
C8 C9 H9 125.2
C10 C9 H9 125.2
Mo2 C9 H9 121.7
C9 C10 C6 106.4(7)
C9 C10 Mo2 73.9(4)
C6 C10 Mo2 71.8(4)
C9 C10 H10 126.8
C6 C10 H10 126.8
Mo2 C10 H10 119.5
C16 C11 C12 118.4(6)
C16 C11 P1 119.6(5)
C12 C11 P1 121.8(5)
C13 C12 C11 120.4(7)
C13 C12 H12 119.8
C11 C12 H12 119.8
C14 C13 C12 120.2(8)
C14 C13 H13 119.9
C12 C13 H13 119.9
C13 C14 C15 120.8(7)
C13 C14 H14 119.6
C15 C14 H14 119.6
C14 C15 C16 119.2(8)
C14 C15 H15 120.4
C16 C15 H15 120.4
C11 C16 C15 120.9(7)
C11 C16 H16 119.6
C15 C16 H16 119.6
C18 C17 C22 117.5(7)
C18 C17 P1 124.0(5)
C22 C17 P1 118.5(6)
C17 C18 C19 120.7(7)
C17 C18 H18 119.6
C19 C18 H18 119.6
C20 C19 C18 120.5(8)
C20 C19 H19 119.7
C18 C19 H19 119.7
C19 C20 C21 119.5(8)
C19 C20 H20 120.2
C21 C20 H20 120.2
C20 C21 C22 120.3(8)
C20 C21 H21 119.9
C22 C21 H21 119.9
C21 C22 C17 121.4(8)
C21 C22 H22 119.3
C17 C22 H22 119.3
C28 C23 C24 119.4(7)
C28 C23 P2 124.2(6)
C24 C23 P2 116.3(5)
C25 C24 C23 120.4(7)
C25 C24 H24 119.8
C23 C24 H24 119.8
C26 C25 C24 119.7(8)
C26 C25 H25 120.1
C24 C25 H25 120.1
C27 C26 C25 119.8(8)
C27 C26 H26 120.1
C25 C26 H26 120.1
C26 C27 C28 121.0(8)
C26 C27 H27 119.5
C28 C27 H27 119.5
C23 C28 C27 119.7(7)
C23 C28 H28 120.2
C27 C28 H28 120.2
C34 C29 C30 118.4(6)
C34 C29 P2 123.2(6)
C30 C29 P2 118.4(5)
C29 C30 C31 120.3(8)
C29 C30 H30 119.8
C31 C30 H30 119.8
C32 C31 C30 120.5(9)
C32 C31 H31 119.7
C30 C31 H31 119.7
C33 C32 C31 119.1(8)
C33 C32 H32 120.4
C31 C32 H32 120.4
C32 C33 C34 121.8(9)
C32 C33 H33 119.1
C34 C33 H33 119.1
C29 C34 C33 119.8(8)
C29 C34 H34 120.1
C33 C34 H34 120.1
C36 C35 N 123.6(7)
C36 C35 S 127.7(7)
N C35 S 108.7(5)
C35 C36 C37 117.4(8)
C35 C36 H36 121.3
C37 C36 H36 121.3
C38 C37 C36 120.4(8)
C38 C37 H37 119.8
C36 C37 H37 119.8
C37 C38 C39 119.0(8)
C37 C38 H38 120.5
C39 C38 H38 120.5
N C39 C38 122.2(8)
N C39 H39 118.9
C38 C39 H39 118.9
O C40 Mo2 173.8(6)
Cl2 C41 Cl1 114.5(8)
Cl2 C41 H41A 108.6
Cl1 C41 H41A 108.6
Cl2 C41 H41B 108.6
Cl1 C41 H41B 108.6
H41A C41 H41B 107.6
F2 B F3 108.1(15)
F2 B F4 110.9(17)
F3 B F4 110.7(13)
F2 B F1 111.0(12)
F3 B F1 112.2(17)
F4 B F1 103.9(11)
C39 N C35 117.4(6)
C39 N Mo1 139.4(5)
C35 N Mo1 102.6(4)
C17 P1 C11 98.7(3)
C17 P1 Mo1 126.9(2)
C11 P1 Mo1 118.8(2)
C17 P1 Mo2 120.4(2)
C11 P1 Mo2 119.9(2)
Mo1 P1 Mo2 73.15(5)
C23 P2 C29 98.0(3)
C23 P2 Mo1 124.6(2)
C29 P2 Mo1 120.7(2)
C23 P2 Mo2 124.2(2)
C29 P2 Mo2 118.0(2)
Mo1 P2 Mo2 72.47(5)
C35 S Mo1 82.7(2)
C35 S Mo2 101.3(2)
Mo1 S Mo2 69.91(5)
N Mo1 C1 123.5(2)
N Mo1 C2 136.9(2)
C1 Mo1 C2 36.2(3)
N Mo1 C5 87.4(2)
C1 Mo1 C5 36.6(3)
C2 Mo1 C5 60.0(3)
N Mo1 C3 105.1(3)
C1 Mo1 C3 58.8(3)
C2 Mo1 C3 35.0(3)
C5 Mo1 C3 58.2(3)
N Mo1 C4 78.3(2)
C1 Mo1 C4 59.0(3)
C2 Mo1 C4 58.7(3)
C5 Mo1 C4 34.6(3)
C3 Mo1 C4 34.8(3)
N Mo1 P2 134.52(15)
C1 Mo1 P2 87.9(2)
C2 Mo1 P2 88.2(2)
C5 Mo1 P2 120.8(2)
C3 Mo1 P2 119.9(2)
C4 Mo1 P2 145.0(2)
N Mo1 P1 93.77(14)
C1 Mo1 P1 136.2(2)
C2 Mo1 P1 101.21(19)
C5 Mo1 P1 149.5(2)
C3 Mo1 P1 92.3(2)
C4 Mo1 P1 116.0(3)
P2 Mo1 P1 78.92(6)
N Mo1 S 65.20(15)
C1 Mo1 S 108.2(2)
C2 Mo1 S 142.0(2)
C5 Mo1 S 100.0(2)
C3 Mo1 S 157.5(2)
C4 Mo1 S 123.7(3)
P2 Mo1 S 74.57(6)
P1 Mo1 S 108.11(6)
N Mo1 Mo2 83.94(14)
C1 Mo1 Mo2 141.6(2)
C2 Mo1 Mo2 136.95(19)
C5 Mo1 Mo2 155.6(2)
C3 Mo1 Mo2 146.1(2)
C4 Mo1 Mo2 159.3(2)
P2 Mo1 Mo2 55.28(4)
P1 Mo1 Mo2 54.16(4)
S Mo1 Mo2 55.70(4)
C40 Mo2 C10 77.8(3)
C40 Mo2 C6 78.3(3)
C10 Mo2 C6 36.5(3)
C40 Mo2 C9 111.0(3)
C10 Mo2 C9 35.5(3)
C6 Mo2 C9 59.0(3)
C40 Mo2 C7 111.1(3)
C10 Mo2 C7 59.8(3)
C6 Mo2 C7 35.3(3)
C9 Mo2 C7 58.6(3)
C40 Mo2 C8 134.3(3)
C10 Mo2 C8 58.9(3)
C6 Mo2 C8 58.6(3)
C9 Mo2 C8 34.5(3)
C7 Mo2 C8 35.4(2)
C40 Mo2 P1 81.2(2)
C10 Mo2 P1 139.6(2)
C6 Mo2 P1 105.5(2)
C9 Mo2 P1 155.5(2)
C7 Mo2 P1 97.56(19)
C8 Mo2 P1 122.3(2)
C40 Mo2 P2 142.5(2)
C10 Mo2 P2 137.0(2)
C6 Mo2 P2 136.5(2)
C9 Mo2 P2 101.6(2)
C7 Mo2 P2 101.3(2)
C8 Mo2 P2 83.2(2)
P1 Mo2 P2 76.24(6)
C40 Mo2 S 85.7(2)
C10 Mo2 S 106.8(2)
C6 Mo2 S 142.3(2)
C9 Mo2 S 96.8(2)
C7 Mo2 S 153.51(19)
C8 Mo2 S 118.5(2)
P1 Mo2 S 105.42(6)
P2 Mo2 S 72.27(6)
C40 Mo2 Mo1 90.3(2)
C10 Mo2 Mo1 158.9(2)
C6 Mo2 Mo1 157.2(2)
C9 Mo2 Mo1 143.7(2)
C7 Mo2 Mo1 141.2(2)
C8 Mo2 Mo1 135.5(2)
P1 Mo2 Mo1 52.69(4)
P2 Mo2 Mo1 52.25(4)
S Mo2 Mo1 54.39(4)

loop_
_geom_bond_atom_site_label_1
_geom_bond_atom_site_label_2
_geom_bond_distance
C1 C2 1.411(10)
C1 C5 1.432(11)
C1 Mo1 2.263(7)
C1 H1 0.9300
C2 C3 1.392(11)
C2 Mo1 2.280(7)
C2 H2 0.9300
C3 C4 1.400(12)
C3 Mo1 2.342(8)
C3 H3 0.9300
C4 C5 1.381(11)
C4 Mo1 2.345(7)
C4 H4 0.9300
C5 Mo1 2.301(7)
C5 H5 0.9300
C6 C7 1.398(10)
C6 C10 1.429(11)
C6 Mo2 2.279(7)
C6 H6 0.9300
C7 C8 1.423(10)
C7 Mo2 2.329(7)
C7 H7 0.9300
C8 C9 1.385(11)
C8 Mo2 2.354(7)
C8 H8 0.9300
C9 C10 1.402(11)
C9 Mo2 2.321(7)
C9 H9 0.9300
C10 Mo2 2.279(7)
C10 H10 0.9300
C11 C16 1.384(9)
C11 C12 1.393(9)
C11 P1 1.845(6)
C12 C13 1.387(10)
C12 H12 0.9300
C13 C14 1.362(11)
C13 H13 0.9300
C14 C15 1.374(11)
C14 H14 0.9300
C15 C16 1.397(10)
C15 H15 0.9300
C16 H16 0.9300
C17 C18 1.380(9)
C17 C22 1.398(9)
C17 P1 1.834(7)
C18 C19 1.391(10)
C18 H18 0.9300
C19 C20 1.369(11)
C19 H19 0.9300
C20 C21 1.371(11)
C20 H20 0.9300
C21 C22 1.373(10)
C21 H21 0.9300
C22 H22 0.9300
C23 C28 1.359(9)
C23 C24 1.391(10)
C23 P2 1.835(7)
C24 C25 1.385(11)
C24 H24 0.9300
C25 C26 1.375(12)
C25 H25 0.9300
C26 C27 1.355(11)
C26 H26 0.9300
C27 C28 1.400(10)
C27 H27 0.9300
C28 H28 0.9300
C29 C34 1.378(10)
C29 C30 1.385(10)
C29 P2 1.853(6)
C30 C31 1.393(10)
C30 H30 0.9300
C31 C32 1.376(12)
C31 H31 0.9300
C32 C33 1.334(13)
C32 H32 0.9300
C33 C34 1.404(11)
C33 H33 0.9300
C34 H34 0.9300
C35 C36 1.348(9)
C35 N 1.365(9)
C35 S 1.786(7)
C36 C37 1.382(12)
C36 H36 0.9300
C37 C38 1.359(12)
C37 H37 0.9300
C38 C39 1.373(11)
C38 H38 0.9300
C39 N 1.332(9)
C39 H39 0.9300
C40 O 1.133(8)
C40 Mo2 2.024(8)
C41 Cl2 1.582(12)
C41 Cl1 1.686(12)
C41 H41A 0.9700
C41 H41B 0.9700
B F2 1.195(14)
B F3 1.232(16)
B F4 1.263(15)
B F1 1.345(14)
N Mo1 2.259(6)
P1 Mo1 2.4011(17)
P1 Mo2 2.4472(18)
P2 Mo1 2.3958(18)
P2 Mo2 2.4907(18)
S Mo1 2.5013(19)
S Mo2 2.5417(18)
Mo1 Mo2 2.8894(8)
